data_1508773
loop_
_publ_author_name
'Abels, Falko'
'Lindemann, Chris'
'Koch, Eva'
'Schneider, Christoph'

_publ_section_title
;
 A General Organocatalytic Approach toward the Enantioselective Total
 Synthesis of Indolizidine Based Alkaloids.
;
_journal_issue 23
_journal_name_full 'Organic letters'
_journal_page_first 5972
_journal_page_last 5975
_journal_paper_doi 10.1021/ol302871u
_journal_volume 14
_journal_year 2012
_chemical_absolute_configuration ad
_chemical_formula_sum 'C17 H21 N O4'
_chemical_formula_weight 303.35
_chemical_name_systematic
;
 ?
;
_space_group_IT_number 19
_symmetry_cell_setting orthorhombic
_symmetry_space_group_name_Hall 'P 2ac 2ab'
_symmetry_space_group_name_H-M 'P 21 21 21'
_atom_sites_solution_hydrogens difmap
_atom_sites_solution_primary direct
_atom_sites_solution_secondary difmap
_audit_conform_dict_location ftp://ftp.iucr.org/pub/cif_core.dic
_audit_conform_dict_name cif_core.dic
_audit_conform_dict_version 2.3
_audit_creation_date 2012-10-10T13:20:01-00:00
_audit_creation_method 'WinGX routine CIF_UPDATE'
_cell_angle_alpha 90
_cell_angle_beta 90
_cell_angle_gamma 90
_cell_formula_units_Z 4
_cell_length_a 5.78493(7)
_cell_length_b 12.86729(13)
_cell_length_c 21.7765(2)
_cell_measurement_reflns_used 12158
_cell_measurement_temperature 130(2)
_cell_measurement_theta_max 67.1286
_cell_measurement_theta_min 3.432
_cell_volume 1620.96(3)
_computing_cell_refinement
;
        CrysAlisPro, Agilent Technologies,
        Version 1.171.35.21 (release 20-01-2012 CrysAlis171 .NET)
        (compiled Jan 23 2012,18:06:46)
;
_computing_data_collection
;
        CrysAlisPro, Agilent Technologies,
        Version 1.171.35.21 (release 20-01-2012 CrysAlis171 .NET)
        (compiled Jan 23 2012,18:06:46)
;
_computing_data_reduction
;
        CrysAlisPro, Agilent Technologies,
        Version 1.171.35.21 (release 20-01-2012 CrysAlis171 .NET)
        (compiled Jan 23 2012,18:06:46)
;
_computing_molecular_graphics 'ORTEP for WINDOWS (L.J.Ferrugia)'
_computing_publication_material 'WINGX (L.J.Ferrugia)'
_computing_structure_refinement 'SHELXL-97 (Sheldrick, 1997)'
_diffrn_ambient_temperature 130(2)
_diffrn_detector_area_resol_mean 16.356
_diffrn_measured_fraction_theta_full 0.998
_diffrn_measured_fraction_theta_max 0.998
_diffrn_measurement_device_type 'Xcalibur, Sapphire3, Gemini'
_diffrn_measurement_method '\w scans'
_diffrn_orient_matrix_UB_11 -0.0893576
_diffrn_orient_matrix_UB_12 -0.002799
_diffrn_orient_matrix_UB_13 0.0666344
_diffrn_orient_matrix_UB_21 0.0098502
_diffrn_orient_matrix_UB_22 0.1194973
_diffrn_orient_matrix_UB_23 0.0027012
_diffrn_orient_matrix_UB_31 -0.2507643
_diffrn_orient_matrix_UB_32 0.0057682
_diffrn_orient_matrix_UB_33 -0.0236415
_diffrn_radiation_monochromator graphite
_diffrn_radiation_type CuK\a
_diffrn_radiation_wavelength 1.54184
_diffrn_reflns_av_R_equivalents 0.0234
_diffrn_reflns_av_unetI/netI 0.0121
_diffrn_reflns_limit_h_max 6
_diffrn_reflns_limit_h_min -6
_diffrn_reflns_limit_k_max 15
_diffrn_reflns_limit_k_min -15
_diffrn_reflns_limit_l_max 25
_diffrn_reflns_limit_l_min -25
_diffrn_reflns_number 23464
_diffrn_reflns_theta_full 67.24
_diffrn_reflns_theta_max 67.24
_diffrn_reflns_theta_min 3.99
_exptl_absorpt_coefficient_mu 0.723
_exptl_absorpt_correction_T_max 0.8688
_exptl_absorpt_correction_T_min 0.6708
_exptl_absorpt_correction_type multi-scan
_exptl_absorpt_process_details
;
        CrysAlisPro, Agilent Technologies,
        Version 1.171.35.21 (release 20-01-2012 CrysAlis171 .NET)
        (compiled Jan 23 2012,18:06:46)
        Empirical absorption correction using spherical harmonics,
 implemented in SCALE3 ABSPACK scaling algorithm.
;
_exptl_crystal_colour colourless
_exptl_crystal_density_diffrn 1.243
_exptl_crystal_density_method 'not measured'
_exptl_crystal_description prism
_exptl_crystal_F_000 648
_exptl_crystal_size_max 0.6
_exptl_crystal_size_mid 0.3
_exptl_crystal_size_min 0.2
_refine_diff_density_max 0.441
_refine_diff_density_min -0.269
_refine_diff_density_rms 0.035
_refine_ls_abs_structure_details 'Flack H D (1983), Acta Cryst. A39, 876-881'
_refine_ls_abs_structure_Flack 0.0(2)
_refine_ls_extinction_coef 0.0020(4)
_refine_ls_extinction_expression Fc^*^=kFc[1+0.001xFc^2^\l^3^/sin(2\q)]^-1/4^
_refine_ls_extinction_method SHELXL
_refine_ls_goodness_of_fit_ref 1.012
_refine_ls_hydrogen_treatment refall
_refine_ls_matrix_type full
_refine_ls_number_parameters 284
_refine_ls_number_reflns 2879
_refine_ls_number_restraints 0
_refine_ls_restrained_S_all 1.012
_refine_ls_R_factor_all 0.0353
_refine_ls_R_factor_gt 0.0351
_refine_ls_shift/su_max 0.084
_refine_ls_shift/su_mean 0.003
_refine_ls_structure_factor_coef Fsqd
_refine_ls_weighting_details 'calc w=1/[\s^2^(Fo^2^)+(0.0567P)^2^+0.5271P] where P=(Fo^2^+2Fc^2^)/3'
_refine_ls_weighting_scheme calc
_refine_ls_wR_factor_gt 0.094
_refine_ls_wR_factor_ref 0.0942
_reflns_number_gt 2858
_reflns_number_total 2879
_reflns_threshold_expression >2sigma(I)
_cod_data_source_file ol302871u_si_002.cif
_cod_data_source_block x1600
_cod_original_sg_symbol_H-M 'P 2(1) 2(1) 2(1)'
_cod_database_code 1508773

loop_
_symmetry_equiv_pos_as_xyz
'x, y, z'
'-x+1/2, -y, z+1/2'
'x+1/2, -y+1/2, -z'
'-x, y+1/2, -z+1/2'

loop_
_atom_site_label
_atom_site_type_symbol
_atom_site_fract_x
_atom_site_fract_y
_atom_site_fract_z
_atom_site_U_iso_or_equiv
_atom_site_adp_type
_atom_site_occupancy
_atom_site_symmetry_multiplicity
_atom_site_calc_flag
C1 C 0.8798(3) 0.48088(13) 0.31135(8) 0.0319(4) Uani 1 1 d
C2 C 0.8230(4) 0.39693(15) 0.26481(9) 0.0395(4) Uani 1 1 d
C3 C 0.6234(7) 0.4343(2) 0.22954(14) 0.0728(9) Uani 1 1 d
C4 C 0.5227(3) 0.52842(14) 0.26501(8) 0.0331(4) Uani 1 1 d
C5 C 0.4757(4) 0.61932(15) 0.22288(9) 0.0369(4) Uani 1 1 d
C6 C 0.2736(3) 0.60315(14) 0.18142(8) 0.0348(4) Uani 1 1 d
C7 C 0.2847(3) 0.60304(13) 0.12107(8) 0.0321(4) Uani 1 1 d
C8 C 0.0784(3) 0.59465(13) 0.08146(8) 0.0328(4) Uani 1 1 d
C9 C -0.0523(4) 0.6162(2) -0.02104(10) 0.0484(5) Uani 1 1 d
C10 C 0.0415(5) 0.65312(18) -0.08062(10) 0.0499(5) Uani 1 1 d
C11 C 0.7031(3) 0.64183(12) 0.34800(7) 0.0273(3) Uani 1 1 d
C12 C 0.8853(3) 0.71239(13) 0.34779(7) 0.0288(3) Uani 1 1 d
C13 C 0.8808(3) 0.79802(13) 0.38598(8) 0.0294(4) Uani 1 1 d
C14 C 0.6933(3) 0.81401(12) 0.42514(7) 0.0259(3) Uani 1 1 d
C15 C 0.5100(3) 0.74483(13) 0.42486(8) 0.0295(4) Uani 1 1 d
C16 C 0.5157(3) 0.65842(13) 0.38629(8) 0.0300(4) Uani 1 1 d
C17 C 0.5126(4) 0.92371(15) 0.49886(8) 0.0357(4) Uani 1 1 d
N1 N 0.7099(3) 0.55309(11) 0.30835(6) 0.0309(3) Uani 1 1 d
O1 O 0.7089(2) 0.89923(9) 0.46206(5) 0.0314(3) Uani 1 1 d
O2 O 1.0447(2) 0.48319(11) 0.34579(6) 0.0423(3) Uani 1 1 d
O3 O -0.1107(2) 0.56746(14) 0.09790(6) 0.0481(4) Uani 1 1 d
O4 O 0.1306(2) 0.62354(9) 0.02409(5) 0.0344(3) Uani 1 1 d
H2A H 0.801(5) 0.333(2) 0.2863(12) 0.058(7) Uiso 1 1 d
H2B H 0.959(6) 0.387(3) 0.2436(14) 0.078(9) Uiso 1 1 d
H3A H 0.518(6) 0.391(3) 0.2200(15) 0.090(11) Uiso 1 1 d
H3B H 0.689(8) 0.472(4) 0.180(2) 0.142(17) Uiso 1 1 d
H4 H 0.389(4) 0.5123(17) 0.2876(10) 0.035(5) Uiso 1 1 d
H5A H 0.604(4) 0.6321(18) 0.2006(11) 0.041(6) Uiso 1 1 d
H5B H 0.452(4) 0.680(2) 0.2479(11) 0.049(6) Uiso 1 1 d
H6 H 0.128(4) 0.5957(17) 0.2008(10) 0.039(6) Uiso 1 1 d
H7 H 0.421(4) 0.6142(16) 0.1003(9) 0.031(5) Uiso 1 1 d
H9A H -0.096(5) 0.538(2) -0.0237(12) 0.063(8) Uiso 1 1 d
H9B H -0.173(4) 0.661(2) -0.0075(11) 0.053(7) Uiso 1 1 d
H10A H -0.078(5) 0.652(2) -0.1139(13) 0.069(8) Uiso 1 1 d
H10B H 0.131(5) 0.723(2) -0.0783(12) 0.061(7) Uiso 1 1 d
H10C H 0.175(4) 0.604(2) -0.0961(11) 0.054(7) Uiso 1 1 d
H12 H 1.016(3) 0.7009(14) 0.3206(8) 0.021(4) Uiso 1 1 d
H13 H 0.996(4) 0.8434(16) 0.3878(9) 0.033(5) Uiso 1 1 d
H15 H 0.375(3) 0.7530(14) 0.4503(8) 0.020(4) Uiso 1 1 d
H16 H 0.385(4) 0.6125(17) 0.3861(9) 0.032(5) Uiso 1 1 d
H17A H 0.552(4) 0.9849(18) 0.5221(10) 0.042(6) Uiso 1 1 d
H17B H 0.388(4) 0.9331(17) 0.4756(10) 0.038(5) Uiso 1 1 d
H17C H 0.480(4) 0.8710(18) 0.5296(10) 0.042(6) Uiso 1 1 d

loop_
_atom_site_aniso_label
_atom_site_aniso_U_11
_atom_site_aniso_U_22
_atom_site_aniso_U_33
_atom_site_aniso_U_23
_atom_site_aniso_U_13
_atom_site_aniso_U_12
C1 0.0367(9) 0.0305(8) 0.0286(8) -0.0015(7) 0.0078(7) -0.0019(7)
C2 0.0469(11) 0.0338(9) 0.0378(9) -0.0102(8) 0.0080(9) -0.0006(8)
C3 0.105(2) 0.0385(11) 0.0755(17) -0.0261(12) -0.0464(18) 0.0184(14)
C4 0.0390(10) 0.0317(9) 0.0286(8) -0.0027(7) -0.0048(8) -0.0078(8)
C5 0.0430(11) 0.0316(9) 0.0360(9) -0.0022(8) -0.0076(9) -0.0034(8)
C6 0.0377(10) 0.0313(8) 0.0353(9) -0.0032(7) -0.0038(8) 0.0031(8)
C7 0.0322(9) 0.0294(8) 0.0348(9) 0.0014(7) -0.0031(8) -0.0031(7)
C8 0.0364(10) 0.0320(8) 0.0299(8) -0.0024(7) -0.0008(8) 0.0030(7)
C9 0.0424(12) 0.0662(14) 0.0367(10) -0.0048(10) -0.0089(9) 0.0046(11)
C10 0.0665(15) 0.0464(11) 0.0367(10) -0.0002(9) -0.0122(11) 0.0073(11)
C11 0.0323(8) 0.0256(8) 0.0240(7) 0.0007(6) -0.0055(7) -0.0002(6)
C12 0.0310(8) 0.0300(8) 0.0255(8) 0.0009(6) 0.0023(7) -0.0003(7)
C13 0.0302(8) 0.0273(8) 0.0305(8) 0.0012(7) 0.0001(7) -0.0056(7)
C14 0.0319(8) 0.0238(7) 0.0218(7) 0.0023(6) -0.0043(7) 0.0013(6)
C15 0.0289(8) 0.0319(8) 0.0277(8) 0.0007(7) 0.0026(7) 0.0004(7)
C16 0.0273(8) 0.0296(8) 0.0332(8) -0.0009(7) -0.0019(7) -0.0038(7)
C17 0.0404(10) 0.0354(10) 0.0312(9) -0.0070(8) 0.0032(8) 0.0015(8)
N1 0.0380(8) 0.0261(7) 0.0284(7) -0.0026(5) -0.0052(6) 0.0012(6)
O1 0.0368(6) 0.0275(6) 0.0297(6) -0.0058(4) 0.0032(5) -0.0013(5)
O2 0.0341(7) 0.0439(7) 0.0490(8) -0.0107(6) -0.0047(6) 0.0068(6)
O3 0.0321(7) 0.0768(10) 0.0353(7) -0.0032(7) -0.0014(6) -0.0034(7)
O4 0.0368(7) 0.0356(6) 0.0308(6) 0.0046(5) -0.0058(5) -0.0002(5)

loop_
_atom_type_symbol
_atom_type_description
_atom_type_scat_dispersion_real
_atom_type_scat_dispersion_imag
_atom_type_scat_source
C C 0.0181 0.0091 'International Tables Vol C Tables 4.2.6.8 and 6.1.1.4'
H H 0 0 'International Tables Vol C Tables 4.2.6.8 and 6.1.1.4'
N N 0.0311 0.018 'International Tables Vol C Tables 4.2.6.8 and 6.1.1.4'
O O 0.0492 0.0322 'International Tables Vol C Tables 4.2.6.8 and 6.1.1.4'

loop_
_geom_angle_atom_site_label_1
_geom_angle_atom_site_label_2
_geom_angle_atom_site_label_3
_geom_angle
O2 C1 N1 125.70(16)
O2 C1 C2 126.90(17)
N1 C1 C2 107.40(16)
C3 C2 C1 106.65(17)
C3 C2 H2A 115.7(16)
C1 C2 H2A 108.3(15)
C3 C2 H2B 117.0(19)
C1 C2 H2B 104(2)
H2A C2 H2B 104(2)
C2 C3 C4 106.91(18)
C2 C3 H3A 118(2)
C4 C3 H3A 111(3)
C2 C3 H3B 110(2)
C4 C3 H3B 104(2)
H3A C3 H3B 105(3)
N1 C4 C5 110.81(14)
N1 C4 C3 102.23(17)
C5 C4 C3 111.71(17)
N1 C4 H4 108.4(13)
C5 C4 H4 110.0(13)
C3 C4 H4 113.5(14)
C6 C5 C4 113.62(16)
C6 C5 H5A 110.2(15)
C4 C5 H5A 108.6(15)
C6 C5 H5B 110.3(15)
C4 C5 H5B 107.8(14)
H5A C5 H5B 106(2)
C7 C6 C5 124.51(19)
C7 C6 H6 119.2(14)
C5 C6 H6 116.2(14)
C6 C7 C8 122.96(18)
C6 C7 H7 122.3(12)
C8 C7 H7 114.5(12)
O3 C8 O4 124.30(16)
O3 C8 C7 125.64(16)
O4 C8 C7 110.05(15)
O4 C9 C10 107.76(18)
O4 C9 H9A 106.0(15)
C10 C9 H9A 110.5(15)
O4 C9 H9B 106.5(15)
C10 C9 H9B 110.1(15)
H9A C9 H9B 116(2)
C9 C10 H10A 112.1(16)
C9 C10 H10B 114.6(15)
H10A C10 H10B 113(2)
C9 C10 H10C 110.9(14)
H10A C10 H10C 105(2)
H10B C10 H10C 100(2)
C16 C11 C12 119.65(15)
C16 C11 N1 120.51(15)
C12 C11 N1 119.84(15)
C13 C12 C11 120.29(16)
C13 C12 H12 120.2(11)
C11 C12 H12 119.5(11)
C12 C13 C14 120.04(16)
C12 C13 H13 122.6(13)
C14 C13 H13 117.4(13)
O1 C14 C15 124.81(15)
O1 C14 C13 115.32(14)
C15 C14 C13 119.86(15)
C14 C15 C16 119.84(16)
C14 C15 H15 123.3(11)
C16 C15 H15 116.8(11)
C11 C16 C15 120.30(16)
C11 C16 H16 121.3(12)
C15 C16 H16 118.3(12)
O1 C17 H17A 106.7(14)
O1 C17 H17B 110.9(14)
H17A C17 H17B 112(2)
O1 C17 H17C 112.9(13)
H17A C17 H17C 104.8(18)
H17B C17 H17C 109(2)
C1 N1 C11 122.54(14)
C1 N1 C4 114.66(14)
C11 N1 C4 122.60(14)
C14 O1 C17 117.18(14)
C8 O4 C9 116.81(15)

loop_
_geom_bond_atom_site_label_1
_geom_bond_atom_site_label_2
_geom_bond_distance
C1 O2 1.214(2)
C1 N1 1.354(2)
C1 C2 1.517(3)
C2 C3 1.468(4)
C2 H2A 0.95(3)
C2 H2B 0.92(3)
C3 C4 1.550(3)
C3 H3A 0.85(4)
C3 H3B 1.23(4)
C4 N1 1.471(2)
C4 C5 1.511(3)
C4 H4 0.94(2)
C5 C6 1.491(3)
C5 H5A 0.90(3)
C5 H5B 0.96(3)
C6 C7 1.316(3)
C6 H6 0.95(2)
C7 C8 1.476(2)
C7 H7 0.92(2)
C8 O3 1.203(2)
C8 O4 1.338(2)
C9 O4 1.447(2)
C9 C10 1.485(3)
C9 H9A 1.04(3)
C9 H9B 0.96(3)
C10 H10A 1.00(3)
C10 H10B 1.04(3)
C10 H10C 1.05(3)
C11 C16 1.384(2)
C11 C12 1.391(2)
C11 N1 1.432(2)
C12 C13 1.381(2)
C12 H12 0.972(19)
C13 C14 1.395(2)
C13 H13 0.89(2)
C14 O1 1.3628(19)
C14 C15 1.384(2)
C15 C16 1.394(2)
C15 H15 0.966(19)
C16 H16 0.96(2)
C17 O1 1.425(2)
C17 H17A 0.96(2)
C17 H17B 0.89(2)
C17 H17C 0.97(2)

loop_
_geom_torsion_atom_site_label_1
_geom_torsion_atom_site_label_2
_geom_torsion_atom_site_label_3
_geom_torsion_atom_site_label_4
_geom_torsion
O2 C1 C2 C3 -173.6(2)
N1 C1 C2 C3 7.3(2)
C1 C2 C3 C4 -13.6(3)
C2 C3 C4 N1 14.4(3)
C2 C3 C4 C5 132.9(2)
N1 C4 C5 C6 -174.83(16)
C3 C4 C5 C6 71.9(3)
C4 C5 C6 C7 -119.3(2)
C5 C6 C7 C8 -175.25(17)
C6 C7 C8 O3 -15.2(3)
C6 C7 C8 O4 163.79(17)
C16 C11 C12 C13 0.6(2)
N1 C11 C12 C13 -179.79(15)
C11 C12 C13 C14 0.2(2)
C12 C13 C14 O1 178.28(14)
C12 C13 C14 C15 -1.1(2)
O1 C14 C15 C16 -178.12(15)
C13 C14 C15 C16 1.2(2)
C12 C11 C16 C15 -0.5(2)
N1 C11 C16 C15 179.90(15)
C14 C15 C16 C11 -0.4(2)
O2 C1 N1 C11 -1.7(3)
C2 C1 N1 C11 177.41(15)
O2 C1 N1 C4 -176.58(17)
C2 C1 N1 C4 2.5(2)
C16 C11 N1 C1 -120.83(18)
C12 C11 N1 C1 59.6(2)
C16 C11 N1 C4 53.7(2)
C12 C11 N1 C4 -125.88(17)
C5 C4 N1 C1 -129.72(17)
C3 C4 N1 C1 -10.6(2)
C5 C4 N1 C11 55.4(2)
C3 C4 N1 C11 174.54(19)
C15 C14 O1 C17 -6.0(2)
C13 C14 O1 C17 174.60(15)
O3 C8 O4 C9 -3.1(3)
C7 C8 O4 C9 177.90(16)
C10 C9 O4 C8 179.22(17)

loop_
_cod_related_entry_id
_cod_related_entry_database
_cod_related_entry_code
1 ChemSpider 30652068
